data_2106419
loop_
_publ_author_name
'Prelesnik, B.'
'Herak, R.'
'Curic, M.'

_publ_section_title
;
 Structure of lead bis(dihydrogenphosphate)
;
_journal_name_full 'Acta Crystallographica B (24,1968-38,1982)'
_journal_page_first 660
_journal_page_last 662
_journal_volume 37
_journal_year 1981
_chemical_formula_sum 'H4 O8 P2 Pb'
_chemical_name_systematic 'Pb (H2 P O4)2'
_space_group_IT_number 2
_symmetry_space_group_name_Hall '-P 1'
_symmetry_space_group_name_H-M 'P -1'
_cell_angle_alpha 96.92
_cell_angle_beta 119.56
_cell_angle_gamma 104.92
_cell_formula_units_Z 2
_cell_length_a 9.029
_cell_length_b 5.863
_cell_length_c 7.815
_cell_volume 332.306
_citation_journal_id_ASTM ACBCAR
_cod_data_source_file Prelesnik_ACBCAR_1981_1329.cif
_cod_data_source_block H4O8P2Pb1
_cod_original_cell_volume 332.3058
_cod_original_formula_sum 'H4 O8 P2 Pb1'
_cod_database_code 2106419

loop_
_symmetry_equiv_pos_as_xyz
x,y,z
-x,-y,-z

loop_
_atom_site_label
_atom_site_type_symbol
_atom_site_fract_x
_atom_site_fract_y
_atom_site_fract_z
_atom_site_occupancy
_atom_site_U_iso_or_equiv
O2 O-2 0.5334 0.4724 0.3253 1 0.0
P2 P+5 0.1934 -0.1368 0.4176 1 0.0
O1 O-2 0.3904 0.1672 -0.0094 1 0.0
Pb1 Pb+2 0.7666 0.24556 0.11132 1 0.0
O4 O-2 0.3221 0.5605 0.0022 1 0.0
O3 O-2 0.1899 0.2008 0.1094 1 0.0
O6 O-2 0.1855 -0.3024 0.5613 1 0.0
O8 O-2 0.1376 -0.3064 0.2178 1 0.0
O7 O-2 0.3873 0.0545 0.5239 1 0.0
P1 P+5 0.3493 0.359 0.1012 1 0.0
O5 O-2 0.0659 -0.001 0.396 1 0.0
